data_2004128
loop_
_publ_author_name
'Jones, R.'
'Rettig, S. J.'
'Trotter, J.'

_publ_section_title
;
 \a- and \g-Polymorphs of Dimethyl
 9-Chloromethyl-9,10-dihydro-9,10-ethenoanthracene-11,12-dicarboxylate
;
_journal_issue 11
_journal_name_full 'Acta Crystallographica Section C'
_journal_page_first 2392
_journal_page_last 2395
_journal_paper_doi 10.1107/S0108270195005336
_journal_volume 51
_journal_year 1995
_chemical_formula_moiety 'C21 H17 Cl O4'
_chemical_formula_sum 'C21 H17 Cl O4'
_chemical_formula_weight 368.82
_chemical_melting_point 448.0(10)
_chemical_name_systematic
;
Dimethyl 9-chloromethyl-9,10-dihydro-9,10-ethenoanthracene-
11,12-dicarboxylate
;
_space_group_IT_number 4
_symmetry_cell_setting monoclinic
_symmetry_space_group_name_Hall 'P 2yb'
_symmetry_space_group_name_H-M 'P 1 21 1'
_atom_type_scat_source IntTabIV
_cell_angle_alpha 90
_cell_angle_beta 98.33(1)
_cell_angle_gamma 90
_cell_formula_units_Z 2
_cell_length_a 8.634(1)
_cell_length_b 8.863(2)
_cell_length_c 11.745(1)
_cell_measurement_reflns_used 24
_cell_measurement_temperature 294
_cell_measurement_theta_max 27
_cell_measurement_theta_min 23
_cell_volume 889.3(2)
_computing_cell_refinement ' TEXSAN (Molecular Structure Corporation, 1985)'
_computing_data_collection ' TEXSAN (Molecular Structure Corporation, 1985)'
_computing_data_reduction ' TEXSAN (Molecular Structure Corporation, 1985)'
_computing_molecular_graphics ' TEXSAN (Molecular Structure Corporation, 1985)'
_computing_structure_refinement ' TEXSAN (Molecular Structure Corporation, 1985)'
_computing_structure_solution ' TEXSAN (Molecular Structure Corporation, 1985)'
_diffrn_ambient_temperature 294
_diffrn_measurement_device 'Rigaku AFC6S'
_diffrn_measurement_method \w/2\q
_diffrn_radiation_monochromator graphite
_diffrn_radiation_source xray_tube
_diffrn_radiation_type 'Copper K\a'
_diffrn_radiation_wavelength 1.5418
_diffrn_reflns_av_R_equivalents 0.014
_diffrn_reflns_limit_h_max 11
_diffrn_reflns_limit_h_min 0
_diffrn_reflns_limit_k_max 11
_diffrn_reflns_limit_k_min 0
_diffrn_reflns_limit_l_max 15
_diffrn_reflns_limit_l_min -15
_diffrn_reflns_number 2056
_diffrn_reflns_theta_max 77.5
_diffrn_standards_decay_% 3.4
_diffrn_standards_interval_count 250
_diffrn_standards_number 3
_exptl_absorpt_coefficient_mu 2.1
_exptl_absorpt_correction_T_max 1.00
_exptl_absorpt_correction_T_min 0.33
_exptl_absorpt_correction_type ' empirical (DIFABS; Walker \& Stuart, 1983)'
_exptl_crystal_colour colourless
_exptl_crystal_density_diffrn 1.377
_exptl_crystal_description needle
_exptl_crystal_F_000 384
_exptl_crystal_size_max 0.40
_exptl_crystal_size_mid 0.15
_exptl_crystal_size_min 0.05
_refine_diff_density_max 0.28
_refine_diff_density_min -0.30
_refine_ls_extinction_coef 0.95E-5
_refine_ls_extinction_method ' TEXSAN (Molecular Structure Corporation, 1985)'
_refine_ls_goodness_of_fit_obs 4.6
_refine_ls_hydrogen_treatment noref
_refine_ls_matrix_type full
_refine_ls_number_constraints 0
_refine_ls_number_parameters 245
_refine_ls_number_reflns 1322
_refine_ls_number_restraints 0
_refine_ls_R_factor_obs .079
_refine_ls_shift/esd_max .04
_refine_ls_structure_factor_coef F
_refine_ls_weighting_details 'w = 1/\s^2^(F)'
_refine_ls_weighting_scheme calc
_refine_ls_wR_factor_obs .088
_reflns_number_observed 1322
_reflns_number_total 1936
_reflns_observed_criterion I>3\s(I)
_cod_data_source_file fg1072.cif
_cod_data_source_block alpha
_cod_depositor_comments
;
The following automatic conversions were performed:

'_chemical_melting_point' value '447-449K' was changed to '448.0(10)'
- the average value was taken and precision was estimated.

Automatic conversion script
Id: cif_fix_values 1715 2011-07-08 13:25:40Z adriana 

The following automatic conversions were performed:

'_refine_ls_weighting_scheme' value '1/\s^2^(F)' was changed to
'calc'. New tag '_refine_ls_weighting_details' was created. The value
of the new tag was set to 'w = 1/\s^2^(F)'.

Automatic conversion script
Id: cif_fix_values 3143 2015-03-26 13:38:13Z robertas 
;
_cod_original_cell_volume 889.3(5)
_cod_original_sg_symbol_H-M 'P 21'
_cod_database_code 2004128

loop_
_symmetry_equiv_pos_as_xyz
x,y,z
-x,1/2+y,-z

loop_
_atom_site_label
_atom_site_occupancy
_atom_site_fract_x
_atom_site_fract_y
_atom_site_fract_z
_atom_site_U_iso_or_equiv
Cl1 0.55(1) .4902(6) .5473 .8194(5) .105(4)
Cl2 0.45 .6555(7) .558(1) .8990(5) .098(4)
O1 1.0 .610(2) .636(1) .5963(8) .174(8)
O2 1.0 .830(1) .627(1) .7079(10) .163(9)
O3 1.0 .789(1) 1.128(1) .5451(6) .094(5)
O4 1.0 .800(1) .889(1) .5105(6) .136(6)
C1 1.0 .776(2) .913(2) 1.0207(8) .114(8)
C2 1.0 .880(2) 1.017(3) 1.0793(10) .152(12)
C3 1.0 .910(1) 1.144(2) 1.0301(10) .119(10)
C4 1.0 .837(1) 1.187(1) .9197(9) .090(6)
C4a 1.0 .734(1) 1.084(1) .8623(6) .068(5)
C5 1.0 .354(1) 1.182(1) .7189(7) .092(6)
C6 1.0 .203(1) 1.142(3) .7381(10) .137(11)
C7 1.0 .170(2) 1.012(3) .7821(10) .165(12)
C8 1.0 .291(1) .910(2) .8146(10) .125(9)
C8a 1.0 .444(1) .944(1) .8018(7) .077(5)
C9 1.0 .592(1) .845(1) .8320(7) .071(5)
C9a 1.0 .705(1) .946(1) .9099(7) .080(6)
C10 1.0 .645(1) 1.104(1) .7410(6) .066(5)
C10a 1.0 .475(1) 1.081(1) .7535(6) .065(5)
C11 1.0 .663(1) .836(1) .7186(7) .067(5)
C12 1.0 .691(1) .971(1) .6731(6) .060(4)
C13 1.0 .708(2) .690(2) .6684(10) .109(9)
C14 1.0 .696(2) .489(2) .5561(10) .177(12)
C15 1.0 .764(1) .987(1) .5681(7) .067(5)
C16 1.0 .856(2) 1.157(2) .4401(10) .127(9)
C17 1.0 .563(2) .699(2) .8849(10) .177(12)
H1 1.0 .756 .818 1.059 .14
H2 1.0 .933 .998 1.154 .17
H3 1.0 .986 1.215 1.069 .15
H4 1.0 .858 1.283 .887 .11
H5 1.0 .374 1.277 .685 .11
H6 1.0 .114 1.206 .717 .16
H7 1.0 .068 .980 .797 .20
H8 1.0 .273 .815 .853 .17
H10 1.0 .664 1.198 .707 .08
H14a 1.0 .713 .421 .614 .19
H14b 1.0 .613 .442 .494 .19
H14c 1.0 .778 .515 .520 .19
H16a 1.0 .957 1.121 .447 .16
H16b 1.0 .790 1.133 .377 .16
H16c 1.0 .869 1.274 .439 .16
H17a 0.55 .661 .669 .924 .21
H17b 0.55 .493 .722 .938 .21
H17c 0.45 .548 .725 .960 .21
H17d 0.45 .465 .668 .842 .21

loop_
_geom_angle_atom_site_label_1
_geom_angle_atom_site_label_2
_geom_angle_atom_site_label_3
_geom_angle
_geom_angle_publ_flag
C2 C1 C9a 119.0(10) no
C1 C2 C3 120.0(10) no
C2 C3 C4 123.0(10) no
C3 C4 C4a 116.0(10) no
C4 C4a C9a 122.0(10) no
C4 C4a C10 125.0(10) no
C9a C4a C10 113.0(10) no
C6 C5 C10a 118.0(10) no
C5 C6 C7 123(2) no
C6 C7 C8 119.0(10) no
C7 C8 C8a 121.0(10) no
C8 C8a C9 128.0(10) no
C8 C8a C10a 119.0(10) no
C9 C8a C10a 113.0(10) no
C8a C9 C9a 104.0(10) no
C8a C9 C11 104.0(10) no
C8a C9 C17 114.0(10) no
C9a C9 C11 104.0(10) no
C9a C9 C17 113.0(10) no
C11 C9 C17 116.0(10) no
C1 C9a C4a 119.0(10) no
C1 C9a C9 127.0(10) no
C4a C9a C9 114.0(10) no
C4a C10 C10a 105(2) no
C4a C10 C12 106.0(10) no
C10a C10 C12 106.0(10) no
C5 C10a C8a 120.0(10) no
C5 C10a C10 126.0(10) no
C8a C10a C10 114.0(10) no
C9 C11 C12 114.0(10) no
C9 C11 C13 123.0(10) no
C12 C11 C13 123.0(10) no
C10 C12 C11 114.0(10) no
C10 C12 C15 123.0(10) no
C11 C12 C15 123.0(10) no
C11 C13 O1 115.0(10) no
C11 C13 O2 120.0(10) no
O1 C13 O2 124.0(10) no
C13 O1 C14 103.0(10) no
C12 C15 O3 112.0(10) no
C12 C15 O4 127.0(10) no
O3 C15 O4 122.0(10) no
C15 O3 C16 116.0(10) no
C9 C17 Cl1 127.0(10) no
C9 C17 Cl2 132(2) no

loop_
_geom_bond_atom_site_label_1
_geom_bond_atom_site_label_2
_geom_bond_distance
_geom_bond_publ_flag
Cl1 C17 1.63(2) no
Cl2 C17 1.48(2) no
C1 C2 1.40(2) no
C1 C9a 1.390(10) no
C2 C3 1.31(3) no
C3 C4 1.41(2) no
C4 C4a 1.380(10) no
C4a C9a 1.380(10) no
C4a C10 1.530(10) no
C5 C6 1.40(2) no
C5 C10a 1.390(10) no
C6 C7 1.31(3) no
C7 C8 1.39(2) no
C8 C8a 1.38(2) no
C8a C9 1.550(10) no
C8a C10a 1.380(10) no
C9 C9a 1.530(10) no
C9 C11 1.550(10) no
C9 C17 1.47(2) no
C10 C10a 1.510(10) no
C10 C12 1.510(10) no
C11 C12 1.350(10) no
C11 C13 1.50(2) no
C12 C15 1.470(10) no
C13 O1 1.21(2) no
O1 C14 1.60(2) no
C13 O2 1.22(2) no
C15 O3 1.300(10) no
O3 C16 1.460(10) no
C15 O4 1.170(10) no
